data_1553071
loop_
_publ_author_name
'Chahdoura, Faouzi'
'Mallet-Ladeira, Sonia'
'G\'omez, Montserrat'

_publ_section_title
;
 Palladium nanoparticles in glycerol: a clear-cut catalyst for one-pot
 multi-step processes applied in the synthesis of heterocyclic compounds
;
_journal_issue 4
_journal_name_full 'Organic Chemistry Frontiers'
_journal_page_first 312
_journal_paper_doi 10.1039/C4QO00338A
_journal_volume 2
_journal_year 2015
_chemical_compound_source 'synthesis as described'
_chemical_formula_moiety 'C23 H16 O'
_chemical_formula_sum 'C23 H16 O'
_chemical_formula_weight 308.36
_space_group_IT_number 4
_space_group_name_Hall 'P 2yb'
_space_group_name_H-M_alt 'P 1 21 1'
_symmetry_cell_setting monoclinic
_symmetry_Int_Tables_number 4
_symmetry_space_group_name_Hall 'P 2yb'
_symmetry_space_group_name_H-M 'P 1 21 1'
_atom_sites_solution_hydrogens geom
_atom_sites_solution_primary direct
_atom_sites_solution_secondary difmap
_audit_update_record
;
2014-08-22 deposited with the CCDC.
2015-01-30 downloaded from the CCDC.
;
_cell_angle_alpha 90
_cell_angle_beta 90.988(10)
_cell_angle_gamma 90
_cell_formula_units_Z 4
_cell_length_a 11.008(3)
_cell_length_b 7.5883(19)
_cell_length_c 19.571(5)
_cell_measurement_reflns_used 714
_cell_measurement_temperature 193(2)
_cell_measurement_theta_max 20.54
_cell_measurement_theta_min 3.4
_cell_measurement_wavelength 0.71073
_cell_volume 1634.6(7)
_computing_cell_refinement 'APEX2 and SAINT (Bruker, 2008)'
_computing_data_collection 'APEX2 (Bruker, 2008)'
_computing_data_reduction 'SAINT (Bruker, 2008)'
_computing_molecular_graphics 'Ortep-3 for Windows (Farrugia, 1997)'
_computing_publication_material 'WinGX publication routines (Farrugia, 1999)'
_computing_structure_refinement 'SHELXL-97 (Sheldrick, 2008)'
_computing_structure_solution 'SHELXS-97 (Sheldrick, 2008)'
_diffrn_ambient_temperature 193(2)
_diffrn_measured_fraction_theta_full 0.996
_diffrn_measured_fraction_theta_max 0.996
_diffrn_measurement_device_type 'Bruker Kappa APEX II Quazar'
_diffrn_measurement_method 'phi and omega scans'
_diffrn_radiation_monochromator 'multilayer optics'
_diffrn_radiation_probe x-ray
_diffrn_radiation_source 'microfocus sealed tube'
_diffrn_radiation_type MoK\a
_diffrn_radiation_wavelength 0.71073
_diffrn_reflns_av_R_equivalents 0.08
_diffrn_reflns_av_unetI/netI 0.1425
_diffrn_reflns_limit_h_max 13
_diffrn_reflns_limit_h_min -13
_diffrn_reflns_limit_k_max 8
_diffrn_reflns_limit_k_min -9
_diffrn_reflns_limit_l_max 23
_diffrn_reflns_limit_l_min -23
_diffrn_reflns_number 11659
_diffrn_reflns_theta_full 25.35
_diffrn_reflns_theta_max 25.35
_diffrn_reflns_theta_min 2.81
_diffrn_standards_decay_% 0
_diffrn_standards_interval_count 0
_diffrn_standards_interval_time 0
_diffrn_standards_number 0
_exptl_absorpt_coefficient_mu 0.075
_exptl_absorpt_correction_T_max 0.9985
_exptl_absorpt_correction_T_min 0.9930
_exptl_absorpt_correction_type multi-scan
_exptl_absorpt_process_details '(SADABS; Bruker, 2008)'
_exptl_crystal_colour colourless
_exptl_crystal_density_diffrn 1.253
_exptl_crystal_density_method 'not measured'
_exptl_crystal_description plate
_exptl_crystal_F_000 648
_exptl_crystal_size_max 0.16
_exptl_crystal_size_mid 0.08
_exptl_crystal_size_min 0.02
_refine_diff_density_max 0.243
_refine_diff_density_min -0.197
_refine_diff_density_rms 0.045
_refine_ls_extinction_method none
_refine_ls_goodness_of_fit_ref 0.972
_refine_ls_hydrogen_treatment constr
_refine_ls_matrix_type full
_refine_ls_number_parameters 433
_refine_ls_number_reflns 5736
_refine_ls_number_restraints 1
_refine_ls_restrained_S_all 0.972
_refine_ls_R_factor_all 0.1856
_refine_ls_R_factor_gt 0.0704
_refine_ls_shift/su_max 0.001
_refine_ls_shift/su_mean 0
_refine_ls_structure_factor_coef Fsqd
_refine_ls_weighting_details 'calc w=1/[\s^2^(Fo^2^)+(0.0563P)^2^+0.0000P] where P=(Fo^2^+2Fc^2^)/3'
_refine_ls_weighting_scheme calc
_refine_ls_wR_factor_gt 0.1292
_refine_ls_wR_factor_ref 0.172
_reflns_number_gt 2569
_reflns_number_total 5736
_reflns_threshold_expression >2sigma(I)
_cod_data_source_file c4qo00338a2.cif
_cod_data_source_block Faouzi12
_cod_original_sg_symbol_H-M 'P 21'
_cod_database_code 1553071

loop_
_symmetry_equiv_pos_as_xyz
'x, y, z'
'-x, y+1/2, -z'

loop_
_atom_site_label
_atom_site_type_symbol
_atom_site_fract_x
_atom_site_fract_y
_atom_site_fract_z
_atom_site_U_iso_or_equiv
_atom_site_adp_type
_atom_site_occupancy
_atom_site_symmetry_multiplicity
_atom_site_calc_flag
_atom_site_refinement_flags
C24 C 0.7849(5) 0.6126(9) -0.2693(3) 0.0448(17) Uani 1 1 d .
H24 H 0.8377 0.5445 -0.2409 0.054 Uiso 1 1 calc R
C25 C 0.7987(5) 0.6130(9) -0.3393(3) 0.0448(18) Uani 1 1 d .
H25 H 0.8614 0.5457 -0.3595 0.054 Uiso 1 1 calc R
C26 C 0.7197(5) 0.7129(10) -0.3801(3) 0.0474(17) Uani 1 1 d .
H26 H 0.7307 0.7173 -0.4281 0.057 Uiso 1 1 calc R
C27 C 0.6278(5) 0.8036(10) -0.3519(3) 0.056(2) Uani 1 1 d .
H27 H 0.572 0.8648 -0.3808 0.067 Uiso 1 1 calc R
C28 C 0.6129(5) 0.8096(8) -0.2831(3) 0.0437(17) Uani 1 1 d .
H28 H 0.5495 0.878 -0.2641 0.052 Uiso 1 1 calc R
C29 C 0.6925(5) 0.7133(9) -0.2406(3) 0.0366(15) Uani 1 1 d .
C30 C 0.6810(4) 0.7180(9) -0.1669(3) 0.0445(16) Uani 1 1 d .
C31 C 0.6690(5) 0.7212(10) -0.1067(3) 0.0405(16) Uani 1 1 d .
C32 C 0.6519(5) 0.7058(9) -0.0334(3) 0.0369(15) Uani 1 1 d .
C33 C 0.7429(5) 0.6286(9) 0.0069(3) 0.0385(16) Uani 1 1 d .
H33 H 0.8166 0.5913 -0.0132 0.046 Uiso 1 1 calc R
C34 C 0.7253(5) 0.6064(8) 0.0768(3) 0.0348(15) Uani 1 1 d .
H34 H 0.7867 0.5538 0.1048 0.042 Uiso 1 1 calc R
C35 C 0.6172(5) 0.6620(8) 0.1050(3) 0.0300(14) Uani 1 1 d .
C36 C 0.5269(5) 0.7373(9) 0.0633(3) 0.0350(15) Uani 1 1 d .
C37 C 0.5405(5) 0.7621(8) -0.0049(3) 0.0405(17) Uani 1 1 d .
H37 H 0.4783 0.8148 -0.0323 0.049 Uiso 1 1 calc R
C38 C 0.4187(5) 0.7769(10) 0.1060(3) 0.061(2) Uani 1 1 d .
H38A H 0.3937 0.9015 0.1007 0.074 Uiso 1 1 calc R
H38B H 0.3494 0.7002 0.0929 0.074 Uiso 1 1 calc R
C39 C 0.5759(5) 0.6656(9) 0.1755(3) 0.0422(18) Uani 1 1 d .
C40 C 0.6307(5) 0.6297(9) 0.2321(3) 0.0465(16) Uani 1 1 d .
H40 H 0.7067 0.5723 0.2271 0.056 Uiso 1 1 calc R
C41 C 0.5971(5) 0.6616(9) 0.3038(3) 0.0389(16) Uani 1 1 d .
C42 C 0.6681(5) 0.5829(9) 0.3540(3) 0.0480(18) Uani 1 1 d .
H42 H 0.7357 0.5129 0.3414 0.058 Uiso 1 1 calc R
C43 C 0.6423(5) 0.6047(9) 0.4225(3) 0.0516(19) Uani 1 1 d .
H43 H 0.6905 0.5451 0.456 0.062 Uiso 1 1 calc R
C44 C 0.5484(5) 0.7109(10) 0.4434(3) 0.0455(18) Uani 1 1 d .
H44 H 0.5332 0.7291 0.4905 0.055 Uiso 1 1 calc R
C45 C 0.4768(5) 0.7903(9) 0.3931(3) 0.0511(19) Uani 1 1 d .
H45 H 0.4109 0.8636 0.4057 0.061 Uiso 1 1 calc R
C46 C 0.5007(5) 0.7635(9) 0.3246(3) 0.0436(18) Uani 1 1 d .
H46 H 0.4494 0.8168 0.291 0.052 Uiso 1 1 calc R
O1 O 0.2894(3) 0.6393(6) 0.74108(17) 0.0464(11) Uani 1 1 d .
O2 O 0.4586(3) 0.7416(6) 0.17566(17) 0.0503(12) Uani 1 1 d .
C1 C 0.1545(5) 0.6392(8) 1.2080(3) 0.0444(16) Uani 1 1 d .
H1 H 0.2296 0.5931 1.1927 0.053 Uiso 1 1 calc R
C2 C 0.1269(5) 0.6345(10) 1.2773(3) 0.0445(17) Uani 1 1 d .
H2 H 0.1824 0.5798 1.3084 0.053 Uiso 1 1 calc R
C3 C 0.0200(5) 0.7078(9) 1.3024(3) 0.0435(16) Uani 1 1 d .
H3 H 0.0042 0.707 1.3499 0.052 Uiso 1 1 calc R
C4 C -0.0619(5) 0.7812(8) 1.2568(3) 0.0430(17) Uani 1 1 d .
H4 H -0.1362 0.8287 1.2724 0.052 Uiso 1 1 calc R
C5 C -0.0349(5) 0.7855(8) 1.1870(3) 0.0410(17) Uani 1 1 d .
H5 H -0.091 0.8406 1.1564 0.049 Uiso 1 1 calc R
C6 C 0.0705(5) 0.7128(9) 1.1605(3) 0.0372(15) Uani 1 1 d .
C7 C 0.0956(4) 0.7075(8) 1.0898(3) 0.0395(16) Uani 1 1 d .
C8 C 0.1089(5) 0.7042(11) 1.0301(3) 0.0444(16) Uani 1 1 d .
C9 C 0.1216(5) 0.7043(9) 0.9568(3) 0.0374(14) Uani 1 1 d .
C10 C 0.0264(5) 0.7723(8) 0.9146(3) 0.0392(16) Uani 1 1 d .
H10 H -0.0456 0.8141 0.9351 0.047 Uiso 1 1 calc R
C11 C 0.0359(5) 0.7790(7) 0.8452(3) 0.0338(15) Uani 1 1 d .
H11 H -0.0293 0.8235 0.8179 0.041 Uiso 1 1 calc R
C12 C 0.1401(4) 0.7213(8) 0.8155(2) 0.0290(14) Uani 1 1 d .
C13 C 0.2355(4) 0.6590(7) 0.8552(3) 0.0318(14) Uani 1 1 d .
C14 C 0.2270(5) 0.6452(8) 0.9254(3) 0.0423(16) Uani 1 1 d .
H14 H 0.2919 0.5963 0.9519 0.051 Uiso 1 1 calc R
C15 C 0.3369(5) 0.6091(9) 0.8107(3) 0.0478(18) Uani 1 1 d .
H15A H 0.4092 0.6834 0.8201 0.057 Uiso 1 1 calc R
H15B H 0.3593 0.4839 0.8174 0.057 Uiso 1 1 calc R
C16 C 0.1732(4) 0.7074(8) 0.7445(2) 0.0317(13) Uani 1 1 d .
C17 C 0.1063(4) 0.7469(8) 0.6891(3) 0.0365(14) Uani 1 1 d .
H17 H 0.0293 0.7968 0.6987 0.044 Uiso 1 1 calc R
C18 C 0.1303(4) 0.7269(9) 0.6156(3) 0.0361(15) Uani 1 1 d .
C19 C 0.2271(5) 0.6246(10) 0.5921(3) 0.0509(18) Uani 1 1 d .
H19 H 0.2787 0.5648 0.6239 0.061 Uiso 1 1 calc R
C20 C 0.2477(5) 0.6109(10) 0.5227(3) 0.057(2) Uani 1 1 d .
H20 H 0.3128 0.5407 0.5068 0.069 Uiso 1 1 calc R
C21 C 0.1723(6) 0.7006(11) 0.4762(3) 0.062(2) Uani 1 1 d .
H21 H 0.1876 0.695 0.4286 0.075 Uiso 1 1 calc R
C22 C 0.0761(5) 0.7967(9) 0.4997(3) 0.055(2) Uani 1 1 d .
H22 H 0.0236 0.8546 0.4679 0.066 Uiso 1 1 calc R
C23 C 0.0544(5) 0.8109(8) 0.5689(3) 0.0431(17) Uani 1 1 d .
H23 H -0.0125 0.8782 0.5843 0.052 Uiso 1 1 calc R

loop_
_atom_site_aniso_label
_atom_site_aniso_U_11
_atom_site_aniso_U_22
_atom_site_aniso_U_33
_atom_site_aniso_U_23
_atom_site_aniso_U_13
_atom_site_aniso_U_12
C24 0.051(4) 0.036(4) 0.047(4) -0.002(4) -0.009(3) 0.003(4)
C25 0.038(3) 0.055(5) 0.042(4) -0.004(4) 0.001(3) 0.001(4)
C26 0.058(4) 0.051(5) 0.033(4) -0.010(4) -0.003(3) -0.006(4)
C27 0.055(4) 0.083(6) 0.030(4) 0.007(4) 0.000(3) 0.018(4)
C28 0.041(4) 0.050(4) 0.040(4) 0.008(3) 0.004(3) 0.019(3)
C29 0.038(3) 0.047(4) 0.025(3) 0.007(3) -0.004(2) -0.005(4)
C30 0.040(3) 0.047(4) 0.046(4) 0.001(4) -0.001(3) -0.001(4)
C31 0.050(4) 0.039(4) 0.033(4) 0.002(3) 0.001(3) 0.004(4)
C32 0.041(3) 0.038(4) 0.031(3) 0.007(3) -0.002(3) -0.003(3)
C33 0.038(3) 0.049(4) 0.028(3) 0.012(3) 0.000(3) 0.006(4)
C34 0.042(3) 0.033(4) 0.029(3) 0.001(3) -0.007(3) -0.002(3)
C35 0.042(3) 0.020(4) 0.029(3) -0.002(3) 0.005(3) -0.011(3)
C36 0.033(3) 0.037(4) 0.035(3) -0.005(3) 0.010(3) 0.001(3)
C37 0.038(3) 0.041(5) 0.043(4) 0.009(3) -0.009(3) 0.000(3)
C38 0.054(4) 0.086(6) 0.044(4) 0.005(4) -0.001(3) 0.016(4)
C39 0.030(3) 0.047(5) 0.050(4) 0.005(4) -0.002(3) -0.004(3)
C40 0.049(3) 0.039(4) 0.052(4) 0.004(4) -0.011(3) -0.017(4)
C41 0.048(4) 0.036(4) 0.033(3) -0.004(3) 0.006(3) -0.007(4)
C42 0.056(4) 0.049(5) 0.039(4) -0.009(4) 0.000(3) 0.009(4)
C43 0.061(4) 0.053(5) 0.041(4) -0.005(4) -0.011(3) 0.002(4)
C44 0.049(3) 0.060(5) 0.027(3) -0.014(4) -0.005(3) -0.002(4)
C45 0.048(4) 0.051(5) 0.055(4) -0.002(4) 0.010(3) 0.009(3)
C46 0.042(3) 0.050(5) 0.038(4) 0.015(3) -0.011(3) -0.011(4)
O1 0.039(2) 0.061(3) 0.039(2) 0.002(2) 0.0013(17) 0.014(2)
O2 0.035(2) 0.069(3) 0.047(3) 0.009(3) 0.0035(18) 0.012(2)
C1 0.050(3) 0.044(4) 0.039(4) 0.006(3) 0.001(3) 0.007(4)
C2 0.049(4) 0.055(5) 0.029(3) 0.006(3) -0.009(3) -0.006(4)
C3 0.055(4) 0.038(4) 0.038(3) 0.008(3) -0.003(3) -0.007(4)
C4 0.047(4) 0.035(4) 0.046(4) -0.004(3) 0.001(3) -0.003(3)
C5 0.040(3) 0.034(4) 0.049(4) 0.005(3) -0.009(3) -0.001(3)
C6 0.059(4) 0.027(4) 0.025(3) 0.001(3) -0.008(3) -0.015(4)
C7 0.048(3) 0.035(4) 0.035(4) 0.007(3) -0.004(3) -0.011(3)
C8 0.056(4) 0.044(4) 0.034(4) 0.012(3) -0.003(3) -0.009(3)
C9 0.042(3) 0.033(4) 0.037(3) -0.003(3) -0.002(3) -0.003(3)
C10 0.036(3) 0.034(4) 0.048(4) -0.004(3) 0.002(3) 0.000(3)
C11 0.041(3) 0.032(4) 0.028(3) 0.006(3) 0.001(3) 0.004(3)
C12 0.034(3) 0.025(3) 0.027(3) 0.002(3) -0.005(2) -0.002(3)
C13 0.032(3) 0.023(4) 0.040(3) 0.001(3) -0.002(3) 0.001(3)
C14 0.053(4) 0.035(4) 0.039(4) 0.001(3) -0.010(3) -0.003(4)
C15 0.051(4) 0.054(5) 0.038(4) -0.002(4) -0.019(3) 0.009(4)
C16 0.032(3) 0.030(3) 0.033(3) 0.001(3) -0.003(2) 0.010(3)
C17 0.039(3) 0.036(4) 0.034(3) 0.002(3) 0.004(3) -0.001(3)
C18 0.042(3) 0.031(4) 0.035(3) 0.003(3) 0.001(3) 0.002(3)
C19 0.072(4) 0.050(5) 0.031(4) -0.007(4) -0.002(3) 0.006(4)
C20 0.066(4) 0.065(5) 0.041(4) -0.006(4) 0.005(3) 0.010(4)
C21 0.077(4) 0.076(6) 0.034(4) -0.009(4) 0.012(3) -0.005(5)
C22 0.067(4) 0.067(6) 0.030(4) 0.009(4) -0.011(3) 0.011(4)
C23 0.046(4) 0.050(5) 0.034(4) -0.003(3) 0.000(3) 0.007(3)

loop_
_atom_type_symbol
_atom_type_description
_atom_type_scat_dispersion_real
_atom_type_scat_dispersion_imag
_atom_type_scat_source
C C 0.0033 0.0016 'International Tables Vol C Tables 4.2.6.8 and 6.1.1.4'
H H 0 0 'International Tables Vol C Tables 4.2.6.8 and 6.1.1.4'
O O 0.0106 0.006 'International Tables Vol C Tables 4.2.6.8 and 6.1.1.4'

loop_
_geom_angle_atom_site_label_1
_geom_angle_atom_site_label_2
_geom_angle_atom_site_label_3
_geom_angle
C25 C24 C29 119.4(6)
C25 C24 H24 120.3
C29 C24 H24 120.3
C24 C25 C26 119.4(6)
C24 C25 H25 120.3
C26 C25 H25 120.3
C27 C26 C25 120.5(6)
C27 C26 H26 119.8
C25 C26 H26 119.8
C26 C27 C28 121.8(6)
C26 C27 H27 119.1
C28 C27 H27 119.1
C27 C28 C29 119.0(6)
C27 C28 H28 120.5
C29 C28 H28 120.5
C24 C29 C28 119.8(5)
C24 C29 C30 119.4(5)
C28 C29 C30 120.8(6)
C31 C30 C29 178.6(6)
C30 C31 C32 174.1(8)
C33 C32 C37 121.4(5)
C33 C32 C31 119.2(5)
C37 C32 C31 119.4(5)
C32 C33 C34 119.7(5)
C32 C33 H33 120.2
C34 C33 H33 120.2
C35 C34 C33 119.2(5)
C35 C34 H34 120.4
C33 C34 H34 120.4
C34 C35 C36 119.9(5)
C34 C35 C39 131.7(5)
C36 C35 C39 108.3(5)
C37 C36 C35 122.7(5)
C37 C36 C38 128.5(5)
C35 C36 C38 108.7(5)
C36 C37 C32 117.0(6)
C36 C37 H37 121.5
C32 C37 H37 121.5
O2 C38 C36 104.8(4)
O2 C38 H38A 110.8
C36 C38 H38A 110.8
O2 C38 H38B 110.8
C36 C38 H38B 110.8
H38A C38 H38B 108.9
C40 C39 O2 120.1(5)
C40 C39 C35 131.5(5)
O2 C39 C35 107.9(5)
C39 C40 C41 131.6(6)
C39 C40 H40 114.2
C41 C40 H40 114.2
C46 C41 C42 117.5(5)
C46 C41 C40 125.4(6)
C42 C41 C40 117.1(6)
C41 C42 C43 120.9(6)
C41 C42 H42 119.5
C43 C42 H42 119.5
C44 C43 C42 121.5(6)
C44 C43 H43 119.2
C42 C43 H43 119.2
C43 C44 C45 117.7(6)
C43 C44 H44 121.2
C45 C44 H44 121.2
C46 C45 C44 120.5(6)
C46 C45 H45 119.8
C44 C45 H45 119.8
C41 C46 C45 121.8(6)
C41 C46 H46 119.1
C45 C46 H46 119.1
C16 O1 C15 109.2(4)
C39 O2 C38 109.6(4)
C2 C1 C6 119.8(5)
C2 C1 H1 120.1
C6 C1 H1 120.1
C1 C2 C3 121.9(6)
C1 C2 H2 119
C3 C2 H2 119
C4 C3 C2 118.7(6)
C4 C3 H3 120.7
C2 C3 H3 120.7
C3 C4 C5 119.6(6)
C3 C4 H4 120.2
C5 C4 H4 120.2
C6 C5 C4 123.0(6)
C6 C5 H5 118.5
C4 C5 H5 118.5
C5 C6 C1 116.9(5)
C5 C6 C7 123.5(6)
C1 C6 C7 119.6(6)
C8 C7 C6 175.9(6)
C7 C8 C9 178.0(7)
C14 C9 C10 118.1(5)
C14 C9 C8 122.1(5)
C10 C9 C8 119.7(5)
C11 C10 C9 121.6(5)
C11 C10 H10 119.2
C9 C10 H10 119.2
C10 C11 C12 119.4(5)
C10 C11 H11 120.3
C12 C11 H11 120.3
C11 C12 C13 120.4(5)
C11 C12 C16 131.3(5)
C13 C12 C16 108.3(5)
C12 C13 C14 121.5(5)
C12 C13 C15 109.4(5)
C14 C13 C15 129.1(5)
C13 C14 C9 118.9(6)
C13 C14 H14 120.5
C9 C14 H14 120.6
O1 C15 C13 104.2(4)
O1 C15 H15A 110.9
C13 C15 H15A 110.9
O1 C15 H15B 110.9
C13 C15 H15B 110.9
H15A C15 H15B 108.9
C17 C16 O1 122.9(5)
C17 C16 C12 128.3(5)
O1 C16 C12 108.9(4)
C16 C17 C18 131.6(5)
C16 C17 H17 114.2
C18 C17 H17 114.2
C23 C18 C19 119.5(5)
C23 C18 C17 118.8(5)
C19 C18 C17 121.7(5)
C20 C19 C18 120.1(6)
C20 C19 H19 120
C18 C19 H19 120
C19 C20 C21 119.8(6)
C19 C20 H20 120.1
C21 C20 H20 120.1
C22 C21 C20 119.6(6)
C22 C21 H21 120.2
C20 C21 H21 120.2
C21 C22 C23 121.1(6)
C21 C22 H22 119.4
C23 C22 H22 119.4
C18 C23 C22 119.9(6)
C18 C23 H23 120
C22 C23 H23 120

loop_
_geom_bond_atom_site_label_1
_geom_bond_atom_site_label_2
_geom_bond_distance
C24 C25 1.381(7)
C24 C29 1.398(8)
C24 H24 0.95
C25 C26 1.395(8)
C25 H25 0.95
C26 C27 1.350(8)
C26 H26 0.95
C27 C28 1.359(8)
C27 H27 0.95
C28 C29 1.404(7)
C28 H28 0.95
C29 C30 1.450(7)
C30 C31 1.187(7)
C31 C32 1.455(7)
C32 C33 1.394(7)
C32 C37 1.422(7)
C33 C34 1.397(7)
C33 H33 0.95
C34 C35 1.386(7)
C34 H34 0.95
C35 C36 1.398(7)
C35 C39 1.460(7)
C36 C37 1.360(7)
C36 C38 1.497(7)
C37 H37 0.95
C38 O2 1.450(6)
C38 H38A 0.99
C38 H38B 0.99
C39 C40 1.281(7)
C39 O2 1.414(6)
C40 C41 1.477(7)
C40 H40 0.95
C41 C46 1.379(8)
C41 C42 1.381(8)
C42 C43 1.386(7)
C42 H42 0.95
C43 C44 1.378(8)
C43 H43 0.95
C44 C45 1.387(8)
C44 H44 0.95
C45 C46 1.386(7)
C45 H45 0.95
C46 H46 0.95
O1 C16 1.382(6)
O1 C15 1.469(6)
C1 C2 1.396(7)
C1 C6 1.415(7)
C1 H1 0.95
C2 C3 1.399(7)
C2 H2 0.95
C3 C4 1.375(7)
C3 H3 0.95
C4 C5 1.403(7)
C4 H4 0.95
C5 C6 1.392(7)
C5 H5 0.95
C6 C7 1.416(7)
C7 C8 1.180(7)
C8 C9 1.445(7)
C9 C14 1.397(7)
C9 C10 1.420(7)
C10 C11 1.364(7)
C10 H10 0.95
C11 C12 1.368(6)
C11 H11 0.95
C12 C13 1.379(6)
C12 C16 1.445(6)
C13 C14 1.384(7)
C13 C15 1.476(7)
C14 H14 0.95
C15 H15A 0.99
C15 H15B 0.99
C16 C17 1.335(6)
C17 C18 1.475(7)
C17 H17 0.95
C18 C23 1.383(7)
C18 C19 1.402(8)
C19 C20 1.385(7)
C19 H19 0.95
C20 C21 1.398(8)
C20 H20 0.95
C21 C22 1.371(8)
C21 H21 0.95
C22 C23 1.384(7)
C22 H22 0.95
C23 H23 0.95
